data_7157632
loop_
_publ_author_name
'Cheng, Li-Ting'
'Luo, Sheng-Qi'
'Hong, Bor-Cherng'
'Chen, Chia-Ling'
'Li, Wen-Shan'
'Lee, Gene-Hsiang'

_publ_section_title
;
 Oxidative trimerization of indoles via water-assisted visible-light
 photoredox catalysis and the study of their anti-cancer activities.
;
_journal_issue 32
_journal_name_full 'Organic &amp; biomolecular chemistry'
_journal_page_first 6247
_journal_page_last 6252
_journal_paper_doi 10.1039/d0ob01298j
_journal_volume 18
_journal_year 2020
_chemical_formula_sum 'C15 H14 N2 O2'
_chemical_formula_weight 254.28
_space_group_crystal_system monoclinic
_space_group_IT_number 14
_space_group_name_Hall '-P 2ybc'
_space_group_name_H-M_alt 'P 1 21/c 1'
_atom_sites_solution_hydrogens mixed
_audit_creation_method SHELXL-2014/7
_audit_update_record
;
2020-05-25 deposited with the CCDC.	2020-07-28 downloaded from the CCDC.
;
_cell_angle_alpha 90
_cell_angle_beta 98.8783(9)
_cell_angle_gamma 90
_cell_formula_units_Z 4
_cell_length_a 19.1254(4)
_cell_length_b 5.49360(10)
_cell_length_c 11.5714(3)
_cell_measurement_reflns_used 9936
_cell_measurement_temperature 200(2)
_cell_measurement_theta_max 75.07
_cell_measurement_theta_min 2.34
_cell_volume 1201.21(5)
_computing_cell_refinement 'Bruker SAINT'
_computing_data_collection 'Bruker APEX3'
_computing_data_reduction 'Bruker SAINT'
_computing_molecular_graphics 'Bruker SHELXTL'
_computing_publication_material 'Bruker SHELXTL'
_computing_structure_refinement 'SHELXL-2014/7 (Sheldrick, 2014)'
_computing_structure_solution 'SHELXS-97 (Sheldrick 2008)'
_diffrn_ambient_temperature 200(2)
_diffrn_measured_fraction_theta_full 0.998
_diffrn_measured_fraction_theta_max 0.998
_diffrn_measurement_device_type 'Bruker D8 VENTURE'
_diffrn_measurement_method '\f and \w scans'
_diffrn_radiation_type CuK\a
_diffrn_radiation_wavelength 1.54178
_diffrn_reflns_av_R_equivalents 0.0218
_diffrn_reflns_av_unetI/netI 0.0232
_diffrn_reflns_Laue_measured_fraction_full 0.998
_diffrn_reflns_Laue_measured_fraction_max 0.998
_diffrn_reflns_limit_h_max 23
_diffrn_reflns_limit_h_min -23
_diffrn_reflns_limit_k_max 6
_diffrn_reflns_limit_k_min -6
_diffrn_reflns_limit_l_max 14
_diffrn_reflns_limit_l_min -14
_diffrn_reflns_number 8444
_diffrn_reflns_point_group_measured_fraction_full 0.998
_diffrn_reflns_point_group_measured_fraction_max 0.998
_diffrn_reflns_theta_full 67.679
_diffrn_reflns_theta_max 74.885
_diffrn_reflns_theta_min 2.338
_exptl_absorpt_coefficient_mu 0.770
_exptl_absorpt_correction_T_max 0.7539
_exptl_absorpt_correction_T_min 0.6179
_exptl_absorpt_correction_type multi-scan
_exptl_absorpt_process_details 'SADABS (Bruker, 2016)'
_exptl_crystal_colour colourless
_exptl_crystal_density_diffrn 1.406
_exptl_crystal_description needle
_exptl_crystal_F_000 536
_exptl_crystal_size_max 0.376
_exptl_crystal_size_mid 0.049
_exptl_crystal_size_min 0.035
_refine_diff_density_max 0.308
_refine_diff_density_min -0.246
_refine_diff_density_rms 0.042
_refine_ls_extinction_method none
_refine_ls_goodness_of_fit_ref 1.063
_refine_ls_hydrogen_treatment mixed
_refine_ls_matrix_type full
_refine_ls_number_parameters 181
_refine_ls_number_reflns 2456
_refine_ls_number_restraints 0
_refine_ls_restrained_S_all 1.063
_refine_ls_R_factor_all 0.0473
_refine_ls_R_factor_gt 0.0444
_refine_ls_shift/su_max 0.000
_refine_ls_shift/su_mean 0.000
_refine_ls_structure_factor_coef Fsqd
_refine_ls_weighting_details 'w=1/[\s^2^(Fo^2^)+(0.0446P)^2^+0.7661P] where P=(Fo^2^+2Fc^2^)/3'
_refine_ls_weighting_scheme calc
_refine_ls_wR_factor_gt 0.1113
_refine_ls_wR_factor_ref 0.1148
_reflns_Friedel_coverage 0.000
_reflns_number_gt 2262
_reflns_number_total 2456
_reflns_threshold_expression 'I > 2\s(I)'
_cod_data_source_file d0ob01298j2.cif
_cod_data_source_block ic19495
_cod_depositor_comments 'Adding full bibliography for 7157631--7157635.cif.'
_cod_original_sg_symbol_H-M 'P 21/c'
_cod_database_code 7157632
_shelx_shelxl_version_number 2014/7
_shelx_space_group_comment
; 
The symmetry employed for this shelxl refinement is uniquely defined 
by the following loop, which should always be used as a source of 
symmetry information in preference to the above space-group names. 
They are only intended as comments. 
;
_shelx_estimated_absorpt_t_min 0.761
_shelx_estimated_absorpt_t_max 0.974

loop_
_space_group_symop_operation_xyz
'x, y, z'
'-x, y+1/2, -z+1/2'
'-x, -y, -z'
'x, -y-1/2, z-1/2'

loop_
_atom_site_label
_atom_site_type_symbol
_atom_site_fract_x
_atom_site_fract_y
_atom_site_fract_z
_atom_site_U_iso_or_equiv
_atom_site_adp_type
_atom_site_occupancy
_atom_site_site_symmetry_order
_atom_site_calc_flag
_atom_site_refinement_flags_posn
_atom_site_refinement_flags_adp
_atom_site_refinement_flags_occupancy
_atom_site_disorder_assembly
_atom_site_disorder_group
O1 O 0.31155(6) 0.2015(2) 0.88007(8) 0.0317(3) Uani 1 1 d . . . . .
O2 O 0.19943(5) 0.34222(18) 0.70253(8) 0.0276(3) Uani 1 1 d . . . . .
N1 N 0.30411(7) 0.2347(2) 0.63779(10) 0.0297(3) Uani 1 1 d . . . . .
H1 H 0.2962(10) 0.280(4) 0.5637(18) 0.040(5) Uiso 1 1 d . . . . .
N2 N 0.21436(7) -0.0540(2) 0.85678(11) 0.0313(3) Uani 1 1 d . . . . .
H2 H 0.2173(13) -0.183(5) 0.901(2) 0.069(7) Uiso 1 1 d . . . . .
C1 C 0.24556(8) 0.1388(3) 0.68387(11) 0.0264(3) Uani 1 1 d . . . . .
C2 C 0.27214(8) 0.0228(3) 0.80336(12) 0.0269(3) Uani 1 1 d . . . . .
H2A H 0.3032 -0.1195 0.7932 0.032 Uiso 1 1 calc R U . . .
C3 C 0.35391(8) 0.3638(3) 0.83175(12) 0.0272(3) Uani 1 1 d . . . . .
C4 C 0.39905(8) 0.5099(3) 0.90656(13) 0.0330(4) Uani 1 1 d . . . . .
H4 H 0.4012 0.4936 0.9888 0.040 Uiso 1 1 calc R U . . .
C5 C 0.44123(9) 0.6802(3) 0.86193(15) 0.0388(4) Uani 1 1 d . . . . .
H5 H 0.4723 0.7808 0.9134 0.047 Uiso 1 1 calc R U . . .
C6 C 0.43794(9) 0.7033(3) 0.74154(16) 0.0399(4) Uani 1 1 d . . . . .
H6 H 0.4668 0.8196 0.7106 0.048 Uiso 1 1 calc R U . . .
C7 C 0.39267(8) 0.5571(3) 0.66676(13) 0.0338(4) Uani 1 1 d . . . . .
H7 H 0.3909 0.5736 0.5846 0.041 Uiso 1 1 calc R U . . .
C8 C 0.34975(8) 0.3863(3) 0.71015(12) 0.0275(3) Uani 1 1 d . . . . .
C9 C 0.15022(8) 0.2993(3) 0.77543(11) 0.0259(3) Uani 1 1 d . . . . .
C10 C 0.09483(8) 0.4617(3) 0.77236(13) 0.0319(3) Uani 1 1 d . . . . .
H10 H 0.0912 0.5957 0.7199 0.038 Uiso 1 1 calc R U . . .
C11 C 0.04445(9) 0.4307(3) 0.84521(15) 0.0371(4) Uani 1 1 d . . . . .
H11 H 0.0064 0.5426 0.8427 0.044 Uiso 1 1 calc R U . . .
C12 C 0.05000(9) 0.2347(3) 0.92190(14) 0.0372(4) Uani 1 1 d . . . . .
H12 H 0.0156 0.2124 0.9720 0.045 Uiso 1 1 calc R U . . .
C13 C 0.10542(8) 0.0722(3) 0.92567(13) 0.0320(3) Uani 1 1 d . . . . .
H13 H 0.1086 -0.0617 0.9782 0.038 Uiso 1 1 calc R U . . .
C14 C 0.15676(8) 0.1021(3) 0.85349(12) 0.0270(3) Uani 1 1 d . . . . .
C15 C 0.20590(9) -0.0448(3) 0.60101(13) 0.0348(4) Uani 1 1 d . . . . .
H15A H 0.1974 0.0232 0.5218 0.052 Uiso 1 1 calc R U . . .
H15B H 0.1605 -0.0828 0.6263 0.052 Uiso 1 1 calc R U . . .
H15C H 0.2341 -0.1939 0.6013 0.052 Uiso 1 1 calc R U . . .

loop_
_atom_site_aniso_label
_atom_site_aniso_U_11
_atom_site_aniso_U_22
_atom_site_aniso_U_33
_atom_site_aniso_U_23
_atom_site_aniso_U_13
_atom_site_aniso_U_12
O1 0.0414(6) 0.0393(6) 0.0145(4) 0.0001(4) 0.0047(4) -0.0089(5)
O2 0.0359(5) 0.0260(5) 0.0217(5) 0.0053(4) 0.0066(4) -0.0016(4)
N1 0.0396(7) 0.0363(7) 0.0139(5) 0.0015(5) 0.0068(5) -0.0014(6)
N2 0.0399(7) 0.0278(7) 0.0272(6) 0.0088(5) 0.0089(5) -0.0008(5)
C1 0.0360(7) 0.0261(7) 0.0171(6) 0.0009(5) 0.0040(5) 0.0001(6)
C2 0.0364(7) 0.0265(7) 0.0180(6) 0.0011(5) 0.0049(5) -0.0005(6)
C3 0.0306(7) 0.0315(8) 0.0203(6) 0.0013(5) 0.0067(5) 0.0003(6)
C4 0.0336(8) 0.0401(9) 0.0249(7) -0.0026(6) 0.0028(6) 0.0011(6)
C5 0.0324(8) 0.0417(9) 0.0413(9) -0.0056(7) 0.0021(7) -0.0035(7)
C6 0.0337(8) 0.0411(9) 0.0465(9) 0.0058(8) 0.0111(7) -0.0046(7)
C7 0.0356(8) 0.0396(9) 0.0284(7) 0.0068(6) 0.0118(6) 0.0019(7)
C8 0.0310(7) 0.0312(8) 0.0212(6) 0.0007(6) 0.0072(5) 0.0024(6)
C9 0.0316(7) 0.0270(7) 0.0187(6) -0.0012(5) 0.0025(5) -0.0052(6)
C10 0.0379(8) 0.0287(8) 0.0283(7) 0.0005(6) 0.0030(6) -0.0035(6)
C11 0.0342(8) 0.0374(9) 0.0398(8) -0.0052(7) 0.0065(6) 0.0003(7)
C12 0.0369(8) 0.0443(9) 0.0322(8) -0.0037(7) 0.0113(6) -0.0109(7)
C13 0.0390(8) 0.0333(8) 0.0240(7) 0.0019(6) 0.0059(6) -0.0100(7)
C14 0.0347(7) 0.0267(7) 0.0189(6) -0.0009(5) 0.0018(5) -0.0076(6)
C15 0.0496(9) 0.0304(8) 0.0227(7) -0.0016(6) 0.0006(6) -0.0017(7)

loop_
_atom_type_symbol
_atom_type_description
_atom_type_scat_dispersion_real
_atom_type_scat_dispersion_imag
_atom_type_scat_source
C C 0.0181 0.0091 'International Tables Vol C Tables 4.2.6.8 and 6.1.1.4'
H H 0.0000 0.0000 'International Tables Vol C Tables 4.2.6.8 and 6.1.1.4'
N N 0.0311 0.0180 'International Tables Vol C Tables 4.2.6.8 and 6.1.1.4'
O O 0.0492 0.0322 'International Tables Vol C Tables 4.2.6.8 and 6.1.1.4'

loop_
_geom_angle_atom_site_label_1
_geom_angle_atom_site_label_2
_geom_angle_atom_site_label_3
_geom_angle
_geom_angle_site_symmetry_1
_geom_angle_site_symmetry_3
_geom_angle_publ_flag
C3 O1 C2 118.07(10) . . ?
C9 O2 C1 116.43(11) . . ?
C8 N1 C1 117.15(11) . . ?
C14 N2 C2 118.29(12) . . ?
N1 C1 O2 107.62(11) . . ?
N1 C1 C15 110.98(12) . . ?
O2 C1 C15 110.42(12) . . ?
N1 C1 C2 108.82(12) . . ?
O2 C1 C2 107.94(11) . . ?
C15 C1 C2 110.95(12) . . ?
N2 C2 O1 107.56(11) . . ?
N2 C2 C1 110.21(12) . . ?
O1 C2 C1 109.73(11) . . ?
O1 C3 C4 118.08(12) . . ?
O1 C3 C8 121.17(13) . . ?
C4 C3 C8 120.72(14) . . ?
C3 C4 C5 120.13(14) . . ?
C4 C5 C6 119.71(15) . . ?
C7 C6 C5 120.09(15) . . ?
C6 C7 C8 120.89(14) . . ?
N1 C8 C7 122.54(13) . . ?
N1 C8 C3 119.00(13) . . ?
C7 C8 C3 118.46(14) . . ?
O2 C9 C10 117.88(13) . . ?
O2 C9 C14 121.64(13) . . ?
C10 C9 C14 120.45(14) . . ?
C9 C10 C11 120.51(15) . . ?
C10 C11 C12 119.51(15) . . ?
C13 C12 C11 120.25(15) . . ?
C12 C13 C14 120.86(14) . . ?
N2 C14 C13 122.60(13) . . ?
N2 C14 C9 118.99(13) . . ?
C13 C14 C9 118.41(14) . . ?

loop_
_geom_bond_atom_site_label_1
_geom_bond_atom_site_label_2
_geom_bond_distance
_geom_bond_site_symmetry_2
_geom_bond_publ_flag
O1 C3 1.3799(18) . ?
O1 C2 1.4538(17) . ?
O2 C9 1.3775(17) . ?
O2 C1 1.4602(17) . ?
N1 C8 1.3898(19) . ?
N1 C1 1.4141(19) . ?
N2 C14 1.392(2) . ?
N2 C2 1.4114(19) . ?
C1 C15 1.513(2) . ?
C1 C2 1.5362(18) . ?
C3 C4 1.381(2) . ?
C3 C8 1.4024(19) . ?
C4 C5 1.386(2) . ?
C5 C6 1.391(2) . ?
C6 C7 1.383(2) . ?
C7 C8 1.391(2) . ?
C9 C10 1.381(2) . ?
C9 C14 1.404(2) . ?
C10 C11 1.385(2) . ?
C11 C12 1.389(2) . ?
C12 C13 1.381(2) . ?
C13 C14 1.393(2) . ?
